data_7131538
loop_
_publ_author_name
'Logallo, Alessandra'
'Hevia, Eva'

_publ_section_title
;
 Applying Na/Co(II) bimetallic partnerships to promote multiple Co-H
 exchanges in polyfluoroarenes.
;
_journal_issue 36
_journal_name_full 'Chemical communications (Cambridge, England)'
_journal_page_first 5383
_journal_page_last 5386
_journal_paper_doi 10.1039/d3cc01216f
_journal_volume 59
_journal_year 2023
_chemical_formula_moiety 'C18 H38 Co F3 Li N2 Si4'
_chemical_formula_sum 'C18 H38 Co F3 Li N2 Si4'
_chemical_formula_weight 517.73
_space_group_crystal_system orthorhombic
_space_group_IT_number 37
_space_group_name_Hall 'C 2 -2c'
_space_group_name_H-M_alt 'C c c 2'
_atom_sites_solution_hydrogens geom
_atom_sites_solution_primary dual
_audit_creation_date 2023-03-10
_audit_creation_method
;
Olex2 1.5
(compiled 2023.03.06 svn.rbb2c1857 for OlexSys, GUI svn.r6748)
;
_audit_update_record
;
2023-03-10 deposited with the CCDC.	2023-04-11 downloaded from the CCDC.
;
_cell_angle_alpha 90
_cell_angle_beta 90
_cell_angle_gamma 90
_cell_formula_units_Z 4
_cell_length_a 13.3832(2)
_cell_length_b 18.7778(3)
_cell_length_c 10.86351(14)
_cell_measurement_reflns_used 31139
_cell_measurement_temperature 173.00(10)
_cell_measurement_theta_max 33.2960
_cell_measurement_theta_min 2.6330
_cell_volume 2730.08(7)
_computing_cell_refinement 'CrysAlisPro 1.171.42.84g (Rigaku OD, 2023)'
_computing_data_collection 'CrysAlisPro 1.171.42.84g (Rigaku OD, 2023)'
_computing_data_reduction 'CrysAlisPro 1.171.42.84g (Rigaku OD, 2023)'
_computing_molecular_graphics 'Olex2 1.5 (Dolomanov et al., 2009)'
_computing_publication_material 'Olex2 1.5 (Dolomanov et al., 2009)'
_computing_structure_refinement 'SHELXL 2018/3 (Sheldrick, 2015)'
_computing_structure_solution 'SHELXT 2018/2 (Sheldrick, 2018)'
_diffrn_ambient_environment N~2~
_diffrn_ambient_temperature 173.00(10)
_diffrn_detector 'Hybrid Pixel Array Detector'
_diffrn_detector_area_resol_mean 10.0000
_diffrn_detector_type 'HyPix-Arc 100'
_diffrn_measured_fraction_theta_full 0.999
_diffrn_measured_fraction_theta_max 0.956
_diffrn_measurement_details
;
List of Runs (angles in degrees, time in seconds):

  # Type    Start    End  Width  t~exp~   \w     \q     \k     \f   Frames
#--------------------------------------------------------------------------
  1  \w    -78.00 -20.00   0.50    2.00    --  -13.50 137.00 -95.00  116
  2  \w    -75.00 -18.00   0.50    2.00    --  -13.50 133.00  86.00  114
  3  \w    -18.00  54.00   0.50    2.00    --   13.03 -99.00-120.00  144
  4  \w    -19.00  29.00   0.50    2.00    --  -13.50 -99.00-150.00   96
  5  \w    -19.00  29.00   0.50    2.00    --  -13.50 -99.00   0.00   96
  6  \w    -25.00  68.00   0.50    2.00    --  -13.50  19.00 120.00  186
  7  \w    -87.00 -42.00   0.50    2.00    --  -13.50-178.00 -90.00   90
  8  \w    -19.00  29.00   0.50    2.00    --  -13.50 -99.00-180.00   96
  9  \w    -89.00 -40.00   0.50    2.00    --  -13.50 178.00-150.00   98
 10  \w    -87.00 -42.00   0.50    2.00    --  -13.50-178.00  30.00   90
 11  \w    -25.00  68.00   0.50    2.00    --  -13.50  19.00-150.00  186
 12  \w     -7.00  94.00   0.50    2.00    --   13.03  38.00-180.00  202
 13  \w    -64.00  -8.00   0.50    2.00    --   13.03 -57.00  30.00  112
 14  \w    -19.00  29.00   0.50    2.00    --  -13.50 -99.00 -90.00   96
;
_diffrn_measurement_device 'four-circle diffractometer'
_diffrn_measurement_device_type 'XtaLAB Synergy R, HyPix-Arc 100'
_diffrn_measurement_method '\w scans'
_diffrn_orient_matrix_type 'CrysAlisPro convention (1999,Acta A55,543-557)'
_diffrn_orient_matrix_UB_11 0.0409976000
_diffrn_orient_matrix_UB_12 0.0229135000
_diffrn_orient_matrix_UB_13 -0.0119427000
_diffrn_orient_matrix_UB_21 -0.0311797000
_diffrn_orient_matrix_UB_22 0.0300241000
_diffrn_orient_matrix_UB_23 0.0097396000
_diffrn_orient_matrix_UB_31 0.0125166000
_diffrn_orient_matrix_UB_32 -0.0003161000
_diffrn_orient_matrix_UB_33 0.0634446000
_diffrn_radiation_monochromator mirror
_diffrn_radiation_probe x-ray
_diffrn_radiation_type 'Mo K\a'
_diffrn_radiation_wavelength 0.71073
_diffrn_reflns_av_R_equivalents 0.0312
_diffrn_reflns_av_unetI/netI 0.0198
_diffrn_reflns_Laue_measured_fraction_full 0.999
_diffrn_reflns_Laue_measured_fraction_max 0.956
_diffrn_reflns_limit_h_max 20
_diffrn_reflns_limit_h_min -20
_diffrn_reflns_limit_k_max 28
_diffrn_reflns_limit_k_min -28
_diffrn_reflns_limit_l_max 16
_diffrn_reflns_limit_l_min -16
_diffrn_reflns_number 42315
_diffrn_reflns_point_group_measured_fraction_full 1.000
_diffrn_reflns_point_group_measured_fraction_max 0.923
_diffrn_reflns_theta_full 25.242
_diffrn_reflns_theta_max 33.667
_diffrn_reflns_theta_min 2.169
_diffrn_source 'micro-focus sealed X-ray tube'
_diffrn_source_type 'Mova (Mo) X-ray Source'
_exptl_absorpt_coefficient_mu 0.832
_exptl_absorpt_correction_T_max 1.00000
_exptl_absorpt_correction_T_min 0.93679
_exptl_absorpt_correction_type multi-scan
_exptl_absorpt_process_details
;
CrysAlisPro 1.171.42.84g (Rigaku Oxford Diffraction, 2023)
Empirical absorption correction using spherical harmonics,
implemented in SCALE3 ABSPACK scaling algorithm.
;
_exptl_crystal_colour green
_exptl_crystal_colour_primary green
_exptl_crystal_density_diffrn 1.260
_exptl_crystal_description block
_exptl_crystal_F_000 1092
_exptl_crystal_size_max 0.162
_exptl_crystal_size_mid 0.11
_exptl_crystal_size_min 0.076
_refine_diff_density_max 0.356
_refine_diff_density_min -0.179
_refine_diff_density_rms 0.050
_refine_ls_abs_structure_details
;
 Refined as an inversion twin.
;
_refine_ls_abs_structure_Flack 0.242(11)
_refine_ls_extinction_method none
_refine_ls_goodness_of_fit_ref 1.013
_refine_ls_hydrogen_treatment constr
_refine_ls_matrix_type full
_refine_ls_number_parameters 141
_refine_ls_number_reflns 5011
_refine_ls_number_restraints 1
_refine_ls_restrained_S_all 1.013
_refine_ls_R_factor_all 0.0335
_refine_ls_R_factor_gt 0.0272
_refine_ls_shift/su_max 0.001
_refine_ls_shift/su_mean 0.000
_refine_ls_structure_factor_coef Fsqd
_refine_ls_weighting_details 'w=1/[\s^2^(Fo^2^)+(0.0422P)^2^] where P=(Fo^2^+2Fc^2^)/3'
_refine_ls_weighting_scheme calc
_refine_ls_wR_factor_gt 0.0636
_refine_ls_wR_factor_ref 0.0655
_reflns_Friedel_coverage 0.846
_reflns_Friedel_fraction_full 1.000
_reflns_Friedel_fraction_max 0.887
_reflns_number_gt 4411
_reflns_number_total 5011
_reflns_threshold_expression 'I > 2\s(I)'
_twin_special_details
;
Component 2 rotated by -169.1362\% 
around [0.22 0.97 -0.01] (reciprocal) or [0.41 0.91 -0.02] (direct)
;
_cod_data_source_file d3cc01216f2.cif
_cod_data_source_block 23eh059_al639
_cod_depositor_comments 'Adding full bibliography for 7131535--7131539.cif.'
_cod_original_cell_volume 2730.06(7)
_cod_database_code 7131538
_shelx_shelxl_version_number 2018/3
_chemical_oxdiff_formula 'C72  Co4  F12  Li4  N8  Si16  H1  '
_shelx_space_group_comment
;
The symmetry employed for this shelxl refinement is uniquely defined
by the following loop, which should always be used as a source of
symmetry information in preference to the above space-group names.
They are only intended as comments.
;
_shelx_estimated_absorpt_t_max 0.939
_shelx_estimated_absorpt_t_min 0.877
_olex2_refinement_description
;
1. Twinned data refinement
 Scales: 0.758(11)
 0.242(11)
2. Fixed Uiso
 At 1.2 times of:
  All C(H) groups
 At 1.5 times of:
  All C(H,H,H) groups
3.a Aromatic/amide H refined with riding coordinates:
 C9(H9)
3.b Idealised Me refined as rotating group:
 C5(H5a,H5b,H5c), C3(H3a,H3b,H3c), C2(H2a,H2b,H2c), C4(H4a,H4b,H4c), C6(H6a,
 H6b,H6c), C1(H1a,H1b,H1c)
;
_olex2_submission_special_instructions 'No special instructions were received'
_oxdiff_exptl_absorpt_empirical_details
;
Empirical correction (ABSPACK) includes:
- Absorption correction using spherical harmonics
- Frame scaling
;
_oxdiff_exptl_absorpt_empirical_full_max 1.092
_oxdiff_exptl_absorpt_empirical_full_min 0.914
_oxdiff_twin_integration_method simultaneous
_oxdiff_twin_items 2

loop_
_space_group_symop_operation_xyz
'x, y, z'
'-x, -y, z'
'x, -y, z+1/2'
'-x, y, z+1/2'
'x+1/2, y+1/2, z'
'-x+1/2, -y+1/2, z'
'x+1/2, -y+1/2, z+1/2'
'-x+1/2, y+1/2, z+1/2'

loop_
_atom_site_label
_atom_site_type_symbol
_atom_site_fract_x
_atom_site_fract_y
_atom_site_fract_z
_atom_site_U_iso_or_equiv
_atom_site_adp_type
_atom_site_occupancy
_atom_site_site_symmetry_order
_atom_site_calc_flag
_atom_site_refinement_flags_posn
_atom_site_refinement_flags_adp
_atom_site_refinement_flags_occupancy
_atom_site_disorder_assembly
_atom_site_disorder_group
Co1 Co 0.250000 0.750000 0.25836(3) 0.02417(7) Uani 1 2 d S T P . .
Si2 Si 0.37192(4) 0.63132(3) 0.09895(6) 0.03058(11) Uani 1 1 d . . . . .
Si1 Si 0.15293(4) 0.61557(3) 0.15930(5) 0.03158(11) Uani 1 1 d . . . . .
F1 F 0.23402(16) 0.87415(8) 0.46029(14) 0.0747(6) Uani 1 1 d . . . . .
F2 F 0.250000 0.750000 0.83300(18) 0.0628(7) Uani 1 2 d S T P . .
N1 N 0.25820(10) 0.66801(8) 0.14147(14) 0.0246(3) Uani 1 1 d . . . . .
C7 C 0.250000 0.750000 0.4465(2) 0.0296(5) Uani 1 2 d S T P . .
C8 C 0.24266(16) 0.81030(11) 0.51869(18) 0.0393(5) Uani 1 1 d . . . . .
C10 C 0.250000 0.750000 0.7059(3) 0.0401(7) Uani 1 2 d S T P . .
C5 C 0.1753(2) 0.52731(12) 0.2337(2) 0.0588(7) Uani 1 1 d . . . . .
H5A H 0.220280 0.498935 0.182141 0.088 Uiso 1 1 calc R U . . .
H5B H 0.111573 0.502192 0.243255 0.088 Uiso 1 1 calc R U . . .
H5C H 0.205754 0.534506 0.314808 0.088 Uiso 1 1 calc R U . . .
C9 C 0.24222(18) 0.81369(14) 0.6462(2) 0.0467(6) Uani 1 1 d . . . . .
H9 H 0.236854 0.857563 0.689239 0.056 Uiso 1 1 calc R U . . .
C3 C 0.35947(19) 0.55569(12) -0.0124(2) 0.0520(6) Uani 1 1 d . . . . .
H3A H 0.329566 0.514652 0.029468 0.078 Uiso 1 1 calc R U . . .
H3B H 0.425655 0.542636 -0.043665 0.078 Uiso 1 1 calc R U . . .
H3C H 0.316665 0.570201 -0.081118 0.078 Uiso 1 1 calc R U . . .
C2 C 0.44656(18) 0.69974(13) 0.0127(3) 0.0561(6) Uani 1 1 d . . . . .
H2A H 0.415413 0.708578 -0.067527 0.084 Uiso 1 1 calc R U . . .
H2B H 0.514816 0.682199 0.000488 0.084 Uiso 1 1 calc R U . . .
H2C H 0.448402 0.744135 0.060034 0.084 Uiso 1 1 calc R U . . .
C4 C 0.09144(19) 0.59662(13) 0.0084(2) 0.0505(5) Uani 1 1 d . . . . .
H4A H 0.089270 0.640285 -0.040893 0.076 Uiso 1 1 calc R U . . .
H4B H 0.023233 0.579526 0.022769 0.076 Uiso 1 1 calc R U . . .
H4C H 0.129548 0.560096 -0.035705 0.076 Uiso 1 1 calc R U . . .
C6 C 0.06170(17) 0.66463(13) 0.2591(3) 0.0537(5) Uani 1 1 d . . . . .
H6A H 0.078177 0.656513 0.345877 0.081 Uiso 1 1 calc R U . . .
H6B H -0.006057 0.647312 0.242534 0.081 Uiso 1 1 calc R U . . .
H6C H 0.065288 0.715701 0.241082 0.081 Uiso 1 1 calc R U . . .
C1 C 0.4475(2) 0.60111(16) 0.2325(3) 0.0651(7) Uani 1 1 d . . . . .
H1A H 0.456321 0.640727 0.290233 0.098 Uiso 1 1 calc R U . . .
H1B H 0.513090 0.584869 0.203702 0.098 Uiso 1 1 calc R U . . .
H1C H 0.413122 0.561813 0.274028 0.098 Uiso 1 1 calc R U . . .
Li1 Li 0.250000 0.750000 1.0149(3) 0.0197(7) Uani 1 2 d S T P . .

loop_
_atom_site_aniso_label
_atom_site_aniso_U_11
_atom_site_aniso_U_22
_atom_site_aniso_U_33
_atom_site_aniso_U_23
_atom_site_aniso_U_13
_atom_site_aniso_U_12
Co1 0.03739(15) 0.02246(13) 0.01268(11) 0.000 0.000 0.00375(10)
Si2 0.0366(2) 0.0272(2) 0.0279(2) -0.00704(18) -0.0054(2) 0.00747(18)
Si1 0.0421(2) 0.0278(2) 0.0249(2) 0.00517(18) -0.0035(2) -0.00535(19)
F1 0.1645(19) 0.0300(7) 0.0296(7) 0.0008(5) 0.0030(9) 0.0141(8)
F2 0.0948(18) 0.0824(18) 0.0112(9) 0.000 0.000 0.0079(10)
N1 0.0349(7) 0.0209(6) 0.0179(6) -0.0009(5) -0.0023(4) 0.0029(5)
C7 0.0410(13) 0.0326(12) 0.0152(10) 0.000 0.000 0.0033(9)
C8 0.0660(14) 0.0340(10) 0.0179(7) 0.0005(7) 0.0011(7) 0.0045(8)
C10 0.0525(17) 0.0560(19) 0.0119(11) 0.000 0.000 0.0011(12)
C5 0.0864(18) 0.0360(11) 0.0539(15) 0.0199(10) -0.0144(13) -0.0151(11)
C9 0.0746(16) 0.0452(13) 0.0203(8) -0.0090(8) 0.0015(8) 0.0050(9)
C3 0.0591(13) 0.0421(12) 0.0549(14) -0.0242(10) 0.0039(11) 0.0023(10)
C2 0.0524(13) 0.0484(13) 0.0674(16) -0.0131(11) 0.0258(12) 0.0009(10)
C4 0.0548(13) 0.0518(13) 0.0448(11) -0.0035(9) -0.0198(10) -0.0058(10)
C6 0.0491(11) 0.0648(14) 0.0472(11) 0.0043(11) 0.0163(11) -0.0092(10)
C1 0.0639(15) 0.0756(17) 0.0558(16) -0.0040(12) -0.0271(12) 0.0265(13)
Li1 0.0317(18) 0.0207(17) 0.0067(15) 0.000 0.000 0.0023(12)

loop_
_atom_type_symbol
_atom_type_description
_atom_type_scat_dispersion_real
_atom_type_scat_dispersion_imag
_atom_type_scat_source
C C 0.0033 0.0016 'International Tables Vol C Tables 4.2.6.8 and 6.1.1.4'
H H 0.0000 0.0000 'International Tables Vol C Tables 4.2.6.8 and 6.1.1.4'
Co Co 0.3494 0.9721 'International Tables Vol C Tables 4.2.6.8 and 6.1.1.4'
F F 0.0171 0.0103 'International Tables Vol C Tables 4.2.6.8 and 6.1.1.4'
Li Li -0.0003 0.0001 'International Tables Vol C Tables 4.2.6.8 and 6.1.1.4'
N N 0.0061 0.0033 'International Tables Vol C Tables 4.2.6.8 and 6.1.1.4'
Si Si 0.0817 0.0704 'International Tables Vol C Tables 4.2.6.8 and 6.1.1.4'

loop_
_exptl_crystal_face_index_h
_exptl_crystal_face_index_k
_exptl_crystal_face_index_l
_exptl_crystal_face_perp_dist
1 1 -1 0.0574
1 1 0 0.0388
-1 -1 0 0.0658
1 1 1 0.0675
0 1 -1 0.0606
0 -1 1 0.1007
0 1 0 0.0333
0 -1 0 0.0551
0 -1 -1 0.0817
0 1 1 0.0682
-1 1 -1 0.0582
1 -1 1 0.0869
1 -1 0 0.0420
-1 1 0 0.0339
-1 1 1 0.0598
1 -1 -1 0.0748
0 0 -1 0.0744
0 0 1 0.0871
-1 0 0 0.0440
-1 0 -1 0.0620
-1 0 1 0.0665
1 0 1 0.0723
1 0 -1 0.0617
-15 -12 6 0.0675

loop_
_geom_angle_atom_site_label_1
_geom_angle_atom_site_label_2
_geom_angle_atom_site_label_3
_geom_angle
_geom_angle_site_symmetry_1
_geom_angle_site_symmetry_3
_geom_angle_publ_flag
N1 Co1 N1 101.11(9) . 6_565 ?
N1 Co1 C7 129.44(4) . . ?
N1 Co1 C7 129.44(4) 6_565 . ?
N1 Co1 Li1 50.56(4) 6_565 1_554 ?
N1 Co1 Li1 50.56(4) . 1_554 ?
C7 Co1 Li1 180.0 . 1_554 ?
N1 Si2 C3 113.29(9) . . ?
N1 Si2 C2 109.16(9) . . ?
N1 Si2 C1 113.05(11) . . ?
N1 Si2 Li1 44.49(7) . 1_554 ?
C3 Si2 C2 104.12(12) . . ?
C3 Si2 Li1 109.17(10) . 1_554 ?
C2 Si2 Li1 67.52(9) . 1_554 ?
C1 Si2 C3 108.74(12) . . ?
C1 Si2 C2 107.99(14) . . ?
C1 Si2 Li1 141.69(11) . 1_554 ?
N1 Si1 C5 115.02(10) . . ?
N1 Si1 C4 111.66(10) . . ?
N1 Si1 C6 108.39(9) . . ?
C5 Si1 C6 106.85(12) . . ?
C4 Si1 C5 106.33(11) . . ?
C4 Si1 C6 108.31(12) . . ?
C10 F2 Li1 180.0 . . ?
Co1 N1 Li1 81.14(9) . 1_554 ?
Si2 N1 Co1 121.58(7) . . ?
Si2 N1 Li1 99.52(8) . 1_554 ?
Si1 N1 Co1 108.82(8) . . ?
Si1 N1 Si2 121.25(9) . . ?
Si1 N1 Li1 117.08(7) . 1_554 ?
C8 C7 Co1 124.62(12) . . ?
C8 C7 Co1 124.62(12) 6_565 . ?
C8 C7 C8 110.8(2) . 6_565 ?
F1 C8 C7 117.60(18) . . ?
F1 C8 C9 115.1(2) . . ?
C7 C8 C9 127.3(2) . . ?
C9 C10 F2 118.38(17) . . ?
C9 C10 F2 118.38(17) 6_565 . ?
C9 C10 C9 123.2(3) . 6_565 ?
Si1 C5 H5A 109.5 . . ?
Si1 C5 H5B 109.5 . . ?
Si1 C5 H5C 109.5 . . ?
H5A C5 H5B 109.5 . . ?
H5A C5 H5C 109.5 . . ?
H5B C5 H5C 109.5 . . ?
C8 C9 H9 122.1 . . ?
C10 C9 C8 115.7(2) . . ?
C10 C9 H9 122.1 . . ?
Si2 C3 H3A 109.5 . . ?
Si2 C3 H3B 109.5 . . ?
Si2 C3 H3C 109.5 . . ?
H3A C3 H3B 109.5 . . ?
H3A C3 H3C 109.5 . . ?
H3B C3 H3C 109.5 . . ?
Si2 C2 H2A 109.5 . . ?
Si2 C2 H2B 109.5 . . ?
Si2 C2 H2C 109.5 . . ?
H2A C2 H2B 109.5 . . ?
H2A C2 H2C 109.5 . . ?
H2B C2 H2C 109.5 . . ?
Si1 C4 H4A 109.5 . . ?
Si1 C4 H4B 109.5 . . ?
Si1 C4 H4C 109.5 . . ?
H4A C4 H4B 109.5 . . ?
H4A C4 H4C 109.5 . . ?
H4B C4 H4C 109.5 . . ?
Si1 C6 H6A 109.5 . . ?
Si1 C6 H6B 109.5 . . ?
Si1 C6 H6C 109.5 . . ?
H6A C6 H6B 109.5 . . ?
H6A C6 H6C 109.5 . . ?
H6B C6 H6C 109.5 . . ?
Si2 C1 H1A 109.5 . . ?
Si2 C1 H1B 109.5 . . ?
Si2 C1 H1C 109.5 . . ?
H1A C1 H1B 109.5 . . ?
H1A C1 H1C 109.5 . . ?
H1B C1 H1C 109.5 . . ?
Co1 Li1 Si2 71.71(7) 1_556 6_566 ?
Co1 Li1 Si2 71.71(7) 1_556 1_556 ?
Si2 Li1 Si2 143.41(14) 6_566 1_556 ?
F2 Li1 Co1 180.0 . 1_556 ?
F2 Li1 Si2 108.29(7) . 6_566 ?
F2 Li1 Si2 108.29(7) . 1_556 ?
F2 Li1 N1 131.69(8) . 1_556 ?
F2 Li1 N1 131.69(8) . 6_566 ?
N1 Li1 Co1 48.31(8) 1_556 1_556 ?
N1 Li1 Co1 48.31(8) 6_566 1_556 ?
N1 Li1 Si2 35.99(4) 1_556 1_556 ?
N1 Li1 Si2 35.99(4) 6_566 6_566 ?
N1 Li1 Si2 113.05(13) 6_566 1_556 ?
N1 Li1 Si2 113.05(13) 1_556 6_566 ?
N1 Li1 N1 96.61(16) 6_566 1_556 ?

loop_
_geom_bond_atom_site_label_1
_geom_bond_atom_site_label_2
_geom_bond_distance
_geom_bond_site_symmetry_2
_geom_bond_publ_flag
Co1 N1 1.9988(15) . ?
Co1 N1 1.9988(15) 6_565 ?
Co1 C7 2.043(3) . ?
Co1 Li1 2.645(4) 1_554 ?
Si2 N1 1.7333(15) . ?
Si2 C3 1.873(2) . ?
Si2 C2 1.878(3) . ?
Si2 C1 1.858(2) . ?
Si2 Li1 2.9090(12) 1_554 ?
Si1 N1 1.7297(15) . ?
Si1 C5 1.868(2) . ?
Si1 C4 1.868(2) . ?
Si1 C6 1.875(2) . ?
F1 C8 1.361(3) . ?
F2 C10 1.381(4) . ?
F2 Li1 1.976(4) . ?
N1 Li1 2.067(3) 1_554 ?
C7 C8 1.381(3) . ?
C7 C8 1.381(3) 6_565 ?
C8 C9 1.387(3) . ?
C10 C9 1.364(3) . ?
C10 C9 1.365(3) 6_565 ?
C5 H5A 0.9800 . ?
C5 H5B 0.9800 . ?
C5 H5C 0.9800 . ?
C9 H9 0.9500 . ?
C3 H3A 0.9800 . ?
C3 H3B 0.9800 . ?
C3 H3C 0.9800 . ?
C2 H2A 0.9800 . ?
C2 H2B 0.9800 . ?
C2 H2C 0.9800 . ?
C4 H4A 0.9800 . ?
C4 H4B 0.9800 . ?
C4 H4C 0.9800 . ?
C6 H6A 0.9800 . ?
C6 H6B 0.9800 . ?
C6 H6C 0.9800 . ?
C1 H1A 0.9800 . ?
C1 H1B 0.9800 . ?
C1 H1C 0.9800 . ?

loop_
_geom_torsion_atom_site_label_1
_geom_torsion_atom_site_label_2
_geom_torsion_atom_site_label_3
_geom_torsion_atom_site_label_4
_geom_torsion
_geom_torsion_site_symmetry_1
_geom_torsion_site_symmetry_2
_geom_torsion_site_symmetry_3
_geom_torsion_site_symmetry_4
_geom_torsion_publ_flag
Co1 C7 C8 F1 0.6(2) . . . . ?
Co1 C7 C8 C9 179.98(18) . . . . ?
F1 C8 C9 C10 179.48(18) . . . . ?
F2 C10 C9 C8 179.99(15) . . . . ?
C7 C8 C9 C10 0.0(3) . . . . ?
C8 C7 C8 F1 -179.4(2) 6_565 . . . ?
C8 C7 C8 C9 -0.02(19) 6_565 . . . ?
C5 Si1 N1 Co1 -109.11(11) . . . . ?
C5 Si1 N1 Si2 39.54(15) . . . . ?
C5 Si1 N1 Li1 161.38(13) . . . 1_554 ?
C9 C10 C9 C8 -0.01(16) 6_565 . . . ?
C3 Si2 N1 Co1 -179.53(11) . . . . ?
C3 Si2 N1 Si1 35.79(15) . . . . ?
C3 Si2 N1 Li1 -94.13(13) . . . 1_554 ?
C2 Si2 N1 Co1 -64.02(13) . . . . ?
C2 Si2 N1 Si1 151.29(12) . . . . ?
C2 Si2 N1 Li1 21.38(13) . . . 1_554 ?
C4 Si1 N1 Co1 129.61(10) . . . . ?
C4 Si1 N1 Si2 -81.74(13) . . . . ?
C4 Si1 N1 Li1 40.10(14) . . . 1_554 ?
C6 Si1 N1 Co1 10.39(12) . . . . ?
C6 Si1 N1 Si2 159.04(12) . . . . ?
C6 Si1 N1 Li1 -79.12(14) . . . 1_554 ?
C1 Si2 N1 Co1 56.19(15) . . . . ?
C1 Si2 N1 Si1 -88.49(15) . . . . ?
C1 Si2 N1 Li1 141.59(13) . . . 1_554 ?
Li1 Si2 N1 Co1 -85.39(12) 1_554 . . . ?
Li1 Si2 N1 Si1 129.92(13) 1_554 . . . ?

loop_
_twin_individual_id
_twin_individual_mass_fraction_refined
_oxdiff_twin_reflns_isolated
_oxdiff_twin_reflns_overlapped
_twin_individual_twin_lattice_type
_twin_individual_twin_matrix_11
_twin_individual_twin_matrix_12
_twin_individual_twin_matrix_13
_twin_individual_twin_matrix_21
_twin_individual_twin_matrix_22
_twin_individual_twin_matrix_23
_twin_individual_twin_matrix_31
_twin_individual_twin_matrix_32
_twin_individual_twin_matrix_33
1 0.758(11) 40773 1731 ref 1.0000 0.0000 0.0000 0.0000 1.0000 0.0000 0.0000 0.0000 1.0000
2 0.242(11) 40716 1731 nmt -0.7964 0.4117 -0.2316 0.8104 0.8128 0.0562 0.1392 -0.0479 -0.9816

loop_
_exptl_oxdiff_crystal_face_indexfrac_h
_exptl_oxdiff_crystal_face_indexfrac_k
_exptl_oxdiff_crystal_face_indexfrac_l
_exptl_oxdiff_crystal_face_x
_exptl_oxdiff_crystal_face_y
_exptl_oxdiff_crystal_face_z
1.0003 1.0000 -0.9998 0.0759 -0.0109 -0.0512
1.0001 1.0001 -0.0001 0.0639 -0.0012 0.0122
-1.0001 -1.0001 0.0001 -0.0639 0.0012 -0.0122
0.9999 1.0001 0.9996 0.0520 0.0086 0.0756
0.0003 0.9999 -0.9997 0.0349 0.0203 -0.0637
-0.0003 -0.9999 0.9997 -0.0349 -0.0203 0.0637
0.0001 0.9999 0.0001 0.0229 0.0300 -0.0003
-0.0001 -0.9999 -0.0001 -0.0229 -0.0300 0.0003
0.0001 -1.0000 -0.9998 -0.0110 -0.0398 -0.0631
-0.0001 1.0000 0.9998 0.0110 0.0398 0.0631
-0.9997 0.9998 -0.9995 -0.0061 0.0515 -0.0762
0.9997 -0.9998 0.9995 0.0061 -0.0515 0.0762
0.9999 -0.9998 -0.0003 0.0181 -0.0612 0.0128
-0.9999 0.9998 0.0003 -0.0181 0.0612 -0.0128
-1.0001 0.9999 1.0000 -0.0300 0.0709 0.0506
1.0001 -0.9999 -1.0000 0.0300 -0.0709 -0.0506
0.0002 -0.0000 -0.9997 0.0119 -0.0097 -0.0634
-0.0002 0.0000 0.9997 -0.0119 0.0097 0.0634
-1.0000 -0.0001 0.0002 -0.0410 0.0312 -0.0125
-0.9998 -0.0002 -0.9996 -0.0291 0.0214 -0.0759
-1.0002 -0.0001 0.9999 -0.0529 0.0409 0.0509
0.9998 0.0002 0.9996 0.0291 -0.0214 0.0759
1.0002 0.0001 -0.9999 0.0529 -0.0409 -0.0509
-15.0023 -12.0009 6.0002 -0.9617 0.1659 0.1967
